data_4514245
loop_
_publ_author_name
'Sonawane, Yogesh A.'
'Zhu, Yingmin'
'Garrison, Jered C.'
'Ezell, Edward L.'
'Zahid, Muhammad'
'Cheng, Xiaodong'
'Natarajan, Amarnath'

_publ_section_title
;
 Structure--Activity Relationship Studies with Tetrahydroquinoline Analogs
 as EPAC Inhibitors
;
_journal_issue 11
_journal_name_full 'ACS Medicinal Chemistry Letters'
_journal_page_first 1183
_journal_paper_doi 10.1021/acsmedchemlett.7b00358
_journal_volume 8
_journal_year 2017
_chemical_absolute_configuration ad
_chemical_formula_moiety 'C11 H10 Br2 F N O'
_chemical_formula_sum 'C11 H10 Br2 F N O'
_chemical_formula_weight 351.02
_chemical_name_systematic
;
 ?
;
_space_group_crystal_system orthorhombic
_space_group_IT_number 19
_space_group_name_Hall 'P 2ac 2ab'
_space_group_name_H-M_alt 'P 21 21 21'
_symmetry_space_group_name_Hall 'P 2ac 2ab'
_symmetry_space_group_name_H-M 'P 21 21 21'
_atom_sites_solution_hydrogens geom
_audit_creation_date 2016-11-14
_audit_creation_method
;
Olex2 1.2
(compiled 2015.09.30 svn.r3233 for OlexSys, GUI svn.r5103)
;
_cell_angle_alpha 90
_cell_angle_beta 90
_cell_angle_gamma 90
_cell_formula_units_Z 8
_cell_length_a 9.36317(8)
_cell_length_b 14.30780(11)
_cell_length_c 17.31825(12)
_cell_measurement_reflns_used 26301
_cell_measurement_temperature 100
_cell_measurement_theta_max 76.0460
_cell_measurement_theta_min 5.0870
_cell_volume 2320.06(3)
_computing_cell_refinement
;
CrysAlisPro, Agilent Technologies,
Version 1.171.37.35 (release 13-08-2014 CrysAlis171 .NET)
(compiled Aug 13 2014,18:06:01)
;
_computing_data_collection
;
CrysAlisPro, Agilent Technologies,
Version 1.171.37.35 (release 13-08-2014 CrysAlis171 .NET)
(compiled Aug 13 2014,18:06:01)
;
_computing_data_reduction
;
CrysAlisPro, Agilent Technologies,
Version 1.171.37.35 (release 13-08-2014 CrysAlis171 .NET)
(compiled Aug 13 2014,18:06:01)
;
_computing_molecular_graphics 'Olex2 (Dolomanov et al., 2009)'
_computing_publication_material 'Olex2 (Dolomanov et al., 2009)'
_computing_structure_refinement 'ShelXL (Sheldrick, 2015)'
_computing_structure_solution 'ShelXS (Sheldrick, 2008)'
_diffrn_ambient_temperature 100
_diffrn_detector 'CCD plate'
_diffrn_detector_area_resol_mean 8.2603
_diffrn_detector_type Onyx
_diffrn_measured_fraction_theta_full 1.000
_diffrn_measured_fraction_theta_max 0.998
_diffrn_measurement_details
;
#__ type_ start__ end____ width___ exp.time_
  1 omega -116.00  -14.00   1.0000    1.0000
omega____ theta____ kappa____ phi______ frames
    -      -44.0566  -77.0000 -180.0000 102

#__ type_ start__ end____ width___ exp.time_
  2 omega -116.00  -14.00   1.0000    1.0000
omega____ theta____ kappa____ phi______ frames
    -      -44.0566  -77.0000    0.0000 102

#__ type_ start__ end____ width___ exp.time_
  3 omega -112.00  -20.00   1.0000    1.0000
omega____ theta____ kappa____ phi______ frames
    -      -44.0566  -57.0000   30.0000 92

#__ type_ start__ end____ width___ exp.time_
  4 omega -112.00  -20.00   1.0000    1.0000
omega____ theta____ kappa____ phi______ frames
    -      -44.0566  -57.0000 -180.0000 92

#__ type_ start__ end____ width___ exp.time_
  5 omega -116.00  -14.00   1.0000    1.0000
omega____ theta____ kappa____ phi______ frames
    -      -44.0566  -77.0000   90.0000 102

#__ type_ start__ end____ width___ exp.time_
  6 omega -116.00  -14.00   1.0000    1.0000
omega____ theta____ kappa____ phi______ frames
    -      -44.0566  -77.0000  -90.0000 102

#__ type_ start__ end____ width___ exp.time_
  7 omega -130.00  -34.00   1.0000    1.0000
omega____ theta____ kappa____ phi______ frames
    -      -44.0566  178.0000  -90.0000 96

#__ type_ start__ end____ width___ exp.time_
  8 omega   21.00  115.00   1.0000    1.0000
omega____ theta____ kappa____ phi______ frames
    -       44.0566   38.0000  -90.0000 94

#__ type_ start__ end____ width___ exp.time_
  9 omega  -25.00   68.00   1.0000    1.0000
omega____ theta____ kappa____ phi______ frames
    -       44.0566  -57.0000  120.0000 93

#__ type_ start__ end____ width___ exp.time_
 10 omega  -25.00   68.00   1.0000    1.0000
omega____ theta____ kappa____ phi______ frames
    -       44.0566  -57.0000 -120.0000 93

#__ type_ start__ end____ width___ exp.time_
 11 omega   84.00  178.00   1.0000    3.7700
omega____ theta____ kappa____ phi______ frames
    -      109.0000   61.0000  -90.0000 94

#__ type_ start__ end____ width___ exp.time_
 12 omega   79.00  178.00   1.0000    3.7700
omega____ theta____ kappa____ phi______ frames
    -      109.0000   77.0000  150.0000 99

#__ type_ start__ end____ width___ exp.time_
 13 omega   28.00  109.00   1.0000    3.7700
omega____ theta____ kappa____ phi______ frames
    -      109.0000  -95.0000   60.0000 81

#__ type_ start__ end____ width___ exp.time_
 14 omega   84.00  178.00   1.0000    3.7700
omega____ theta____ kappa____ phi______ frames
    -      109.0000   61.0000 -120.0000 94

#__ type_ start__ end____ width___ exp.time_
 15 omega   79.00  178.00   1.0000    3.7700
omega____ theta____ kappa____ phi______ frames
    -      109.0000   77.0000  -90.0000 99

#__ type_ start__ end____ width___ exp.time_
 16 omega   32.00  113.00   1.0000    3.7700
omega____ theta____ kappa____ phi______ frames
    -      109.0000 -105.0000  -71.0000 81

#__ type_ start__ end____ width___ exp.time_
 17 omega   28.00  109.00   1.0000    3.7700
omega____ theta____ kappa____ phi______ frames
    -      109.0000  -95.0000  -30.0000 81

#__ type_ start__ end____ width___ exp.time_
 18 omega   84.00  178.00   1.0000    3.7700
omega____ theta____ kappa____ phi______ frames
    -      109.0000   61.0000 -150.0000 94

#__ type_ start__ end____ width___ exp.time_
 19 omega   79.00  178.00   1.0000    3.7700
omega____ theta____ kappa____ phi______ frames
    -      109.0000   77.0000   60.0000 99

#__ type_ start__ end____ width___ exp.time_
 20 omega   79.00  178.00   1.0000    3.7700
omega____ theta____ kappa____ phi______ frames
    -      109.0000   77.0000  120.0000 99

#__ type_ start__ end____ width___ exp.time_
 21 omega   79.00  178.00   1.0000    3.7700
omega____ theta____ kappa____ phi______ frames
    -      109.0000   77.0000    0.0000 99

#__ type_ start__ end____ width___ exp.time_
 22 omega   79.00  178.00   1.0000    3.7700
omega____ theta____ kappa____ phi______ frames
    -      109.0000   77.0000  -60.0000 99

#__ type_ start__ end____ width___ exp.time_
 23 omega   79.00  105.00   1.0000    3.7700
omega____ theta____ kappa____ phi______ frames
    -      109.0000   77.0000   90.0000 26

#__ type_ start__ end____ width___ exp.time_
 24 omega   84.00  112.00   1.0000    3.7700
omega____ theta____ kappa____ phi______ frames
    -      109.0000   61.0000  150.0000 28

#__ type_ start__ end____ width___ exp.time_
 25 omega   85.00  113.00   1.0000    3.7700
omega____ theta____ kappa____ phi______ frames
    -      109.0000   61.0000   30.0000 28

#__ type_ start__ end____ width___ exp.time_
 26 omega   84.00  175.00   1.0000    3.7700
omega____ theta____ kappa____ phi______ frames
    -      109.0000   61.0000  -60.0000 91

#__ type_ start__ end____ width___ exp.time_
 27 omega   84.00  113.00   1.0000    3.7700
omega____ theta____ kappa____ phi______ frames
    -      109.0000   61.0000 -180.0000 29

#__ type_ start__ end____ width___ exp.time_
 28 omega   85.00  160.00   1.0000    3.7700
omega____ theta____ kappa____ phi______ frames
    -      109.0000   61.0000   60.0000 75

#__ type_ start__ end____ width___ exp.time_
 29 omega  120.00  178.00   1.0000    3.7700
omega____ theta____ kappa____ phi______ frames
    -      109.0000   77.0000 -120.0000 58

#__ type_ start__ end____ width___ exp.time_
 30 omega   80.00  105.00   1.0000    3.7700
omega____ theta____ kappa____ phi______ frames
    -      109.0000   77.0000 -120.0000 25

#__ type_ start__ end____ width___ exp.time_
 31 omega   84.00  111.00   1.0000    3.7700
omega____ theta____ kappa____ phi______ frames
    -      109.0000   61.0000  120.0000 27

#__ type_ start__ end____ width___ exp.time_
 32 omega   84.00  111.00   1.0000    3.7700
omega____ theta____ kappa____ phi______ frames
    -      109.0000   61.0000    0.0000 27

#__ type_ start__ end____ width___ exp.time_
 33 omega   50.00  105.00   1.0000    3.7700
omega____ theta____ kappa____ phi______ frames
    -      109.0000  -95.0000 -180.0000 55

#__ type_ start__ end____ width___ exp.time_
 34 omega   79.00  113.00   1.0000    3.7700
omega____ theta____ kappa____ phi______ frames
    -      109.0000   77.0000 -180.0000 34

#__ type_ start__ end____ width___ exp.time_
 35 omega   80.00  107.00   1.0000    3.7700
omega____ theta____ kappa____ phi______ frames
    -      109.0000   77.0000   30.0000 27

#__ type_ start__ end____ width___ exp.time_
 36 omega   84.00  135.00   1.0000    3.7700
omega____ theta____ kappa____ phi______ frames
    -      109.0000   61.0000  -30.0000 51

#__ type_ start__ end____ width___ exp.time_
 37 omega   79.00  178.00   1.0000    3.7700
omega____ theta____ kappa____ phi______ frames
    -      109.0000   77.0000  -30.0000 99

#__ type_ start__ end____ width___ exp.time_
 38 omega   84.00  173.00   1.0000    3.7700
omega____ theta____ kappa____ phi______ frames
    -      109.0000   61.0000   90.0000 89

#__ type_ start__ end____ width___ exp.time_
 39 omega   79.00  176.00   1.0000    3.7700
omega____ theta____ kappa____ phi______ frames
    -      109.0000   77.0000 -150.0000 97

#__ type_ start__ end____ width___ exp.time_
 40 omega   29.00   90.00   1.0000    3.7700
omega____ theta____ kappa____ phi______ frames
    -      109.0000  -95.0000  150.0000 61
;
_diffrn_measurement_device 'four-circle diffractometer'
_diffrn_measurement_device_type 'Xcalibur, Onyx, Ultra'
_diffrn_measurement_method '\w scans'
_diffrn_orient_matrix_UB_11 -0.0052072000
_diffrn_orient_matrix_UB_12 0.0477056000
_diffrn_orient_matrix_UB_13 -0.0797270000
_diffrn_orient_matrix_UB_21 -0.1040232000
_diffrn_orient_matrix_UB_22 0.0738010000
_diffrn_orient_matrix_UB_23 0.0321703000
_diffrn_orient_matrix_UB_31 0.1272466000
_diffrn_orient_matrix_UB_32 0.0622584000
_diffrn_orient_matrix_UB_33 0.0229724000
_diffrn_radiation_monochromator mirror
_diffrn_radiation_probe x-ray
_diffrn_radiation_type CuK\a
_diffrn_radiation_wavelength 1.54184
_diffrn_reflns_av_R_equivalents 0.0757
_diffrn_reflns_av_unetI/netI 0.0282
_diffrn_reflns_Laue_measured_fraction_full 1.000
_diffrn_reflns_Laue_measured_fraction_max 0.998
_diffrn_reflns_limit_h_max 11
_diffrn_reflns_limit_h_min -11
_diffrn_reflns_limit_k_max 17
_diffrn_reflns_limit_k_min -17
_diffrn_reflns_limit_l_max 21
_diffrn_reflns_limit_l_min -21
_diffrn_reflns_number 48567
_diffrn_reflns_point_group_measured_fraction_full 1.000
_diffrn_reflns_point_group_measured_fraction_max 0.997
_diffrn_reflns_theta_full 67.684
_diffrn_reflns_theta_max 76.288
_diffrn_reflns_theta_min 4.008
_diffrn_source 'sealed X-ray tube'
_diffrn_source_type 'Enhance Ultra (Cu) X-ray Source'
_exptl_absorpt_coefficient_mu 8.817
_exptl_absorpt_correction_T_max 1.00000
_exptl_absorpt_correction_T_min 0.20912
_exptl_absorpt_correction_type multi-scan
_exptl_absorpt_process_details
;
CrysAlisPro, Agilent Technologies,
Version 1.171.37.35 (release 13-08-2014 CrysAlis171 .NET)
(compiled Aug 13 2014,18:06:01)
Empirical absorption correction using spherical harmonics,
 implemented in SCALE3 ABSPACK scaling algorithm.
Empirical absorption correction using spherical harmonics,
 implemented in SCALE3 ABSPACK scaling algorithm.
;
_exptl_crystal_colour 'clear light orange'
_exptl_crystal_colour_lustre clear
_exptl_crystal_colour_modifier light
_exptl_crystal_colour_primary orange
_exptl_crystal_density_diffrn 2.010
_exptl_crystal_description needle
_exptl_crystal_F_000 1360
_exptl_crystal_recrystallization_method 'grown from methanol'
_exptl_crystal_size_max 0.5
_exptl_crystal_size_mid 0.05
_exptl_crystal_size_min 0.05
_refine_diff_density_max 0.551
_refine_diff_density_min -0.570
_refine_diff_density_rms 0.112
_refine_ls_abs_structure_details
;
 Flack x determined using 1938 quotients [(I+)-(I-)]/[(I+)+(I-)]
 (Parsons and Flack (2004), Acta Cryst. A60, s61).
;
_refine_ls_abs_structure_Flack -0.029(11)
_refine_ls_extinction_method none
_refine_ls_goodness_of_fit_ref 1.045
_refine_ls_hydrogen_treatment constr
_refine_ls_matrix_type full
_refine_ls_number_parameters 291
_refine_ls_number_reflns 4840
_refine_ls_number_restraints 0
_refine_ls_restrained_S_all 1.045
_refine_ls_R_factor_all 0.0330
_refine_ls_R_factor_gt 0.0310
_refine_ls_shift/su_max 0.000
_refine_ls_shift/su_mean 0.000
_refine_ls_structure_factor_coef Fsqd
_refine_ls_weighting_details 'w=1/[\s^2^(Fo^2^)+(0.0552P)^2^+2.1658P] where P=(Fo^2^+2Fc^2^)/3'
_refine_ls_weighting_scheme calc
_refine_ls_wR_factor_gt 0.0830
_refine_ls_wR_factor_ref 0.0851
_reflns_Friedel_coverage 0.761
_reflns_Friedel_fraction_full 1.000
_reflns_Friedel_fraction_max 0.995
_reflns_number_gt 4589
_reflns_number_total 4840
_reflns_threshold_expression 'I > 2\s(I)'
_cod_data_source_file ml7b00358_si_004.cif
_cod_data_source_block r-ce3f5
_cod_depositor_comments 'Adding full bibliography for 4514240--4514245.cif.'
_cod_database_code 4514245
_shelxl_version_number 2013-4
_chemical_oxdiff_formula C10H11N1O2
_chemical_oxdiff_usercomment MeOH
_shelx_space_group_comment
;
The symmetry employed for this shelxl refinement is uniquely defined
by the following loop, which should always be used as a source of
symmetry information in preference to the above space-group names.
They are only intended as comments.
;
_reflns_odcompleteness_completeness 99.96
_reflns_odcompleteness_iscentric 1
_reflns_odcompleteness_theta 66.97
_olex2_refinement_description
;
1. Fixed Uiso
 At 1.2 times of:
  All C(H) groups, All C(H,H) groups
 At 1.5 times of:
  All C(H,H,H) groups
2.a Ternary CH refined with riding coordinates:
 C13(H13), C2(H2)
2.b Secondary CH2 refined with riding coordinates:
 C15(H15A,H15B), C14(H14A,H14B), C3(H3A,H3B), C4(H4A,H4B)
2.c Aromatic/amide H refined with riding coordinates:
 C22(H22), C9(H9), C20(H20), C11(H11)
2.d Idealised Me refined as rotating group:
 C12(H12A,H12B,H12C), C1(H1A,H1B,H1C)
;
_olex2_date_sample_data_collection 2016-11-02
_olex2_exptl_crystal_mounting_method 'mounted on Kryoloop using paratone oil'
_olex2_submission_special_instructions 'No special instructions were received'

loop_
_space_group_symop_operation_xyz
'x, y, z'
'-x+1/2, -y, z+1/2'
'x+1/2, -y+1/2, -z'
'-x, y+1/2, -z+1/2'

loop_
_atom_site_label
_atom_site_type_symbol
_atom_site_fract_x
_atom_site_fract_y
_atom_site_fract_z
_atom_site_U_iso_or_equiv
_atom_site_adp_type
_atom_site_occupancy
_atom_site_site_symmetry_order
_atom_site_calc_flag
_atom_site_refinement_flags_posn
Br1 Br 0.80615(6) 0.63863(4) 0.25519(3) 0.02454(14) Uani 1 1 d .
Br4 Br 0.32177(7) 0.66448(4) 0.30367(3) 0.02807(15) Uani 1 1 d .
Br2 Br 0.42746(6) 0.33411(4) 0.28164(3) 0.02458(15) Uani 1 1 d .
Br3 Br -0.04836(7) 0.35555(4) 0.27629(3) 0.03219(16) Uani 1 1 d .
C6 C 0.7016(6) 0.5561(3) 0.3197(3) 0.0193(9) Uani 1 1 d .
F2 F 0.1343(4) 0.5177(3) 0.22881(17) 0.0308(7) Uani 1 1 d .
F1 F 0.6236(4) 0.4772(2) 0.20702(17) 0.0271(7) Uani 1 1 d .
O2 O 0.1846(5) 0.6336(3) 0.5800(2) 0.0268(8) Uani 1 1 d .
C8 C 0.5393(6) 0.4290(3) 0.3288(3) 0.0197(10) Uani 1 1 d .
C17 C 0.0530(6) 0.4406(4) 0.3413(3) 0.0225(10) Uani 1 1 d .
C5 C 0.7040(5) 0.5675(3) 0.3996(3) 0.0171(9) Uani 1 1 d .
N2 N 0.1289(4) 0.4815(3) 0.5476(2) 0.0166(8) Uani 1 1 d .
C22 C 0.1560(5) 0.5531(4) 0.5971(3) 0.0190(10) Uani 1 1 d .
H22 H 0.1524 0.5388 0.6507 0.023 Uiso 1 1 calc R
C18 C 0.1312(6) 0.5086(4) 0.3063(3) 0.0236(11) Uani 1 1 d .
C19 C 0.2108(6) 0.5690(4) 0.3509(3) 0.0220(10) Uani 1 1 d .
C7 C 0.6219(5) 0.4868(4) 0.2847(3) 0.0213(10) Uani 1 1 d .
C13 C 0.0843(5) 0.3897(3) 0.5798(3) 0.0192(9) Uani 1 1 d .
H13 H 0.0697 0.3978 0.6366 0.023 Uiso 1 1 calc R
C9 C 0.5349(6) 0.4392(3) 0.4088(3) 0.0185(9) Uani 1 1 d .
H9 H 0.4755 0.4000 0.4392 0.022 Uiso 1 1 calc R
C20 C 0.2119(6) 0.5601(4) 0.4309(3) 0.0191(9) Uani 1 1 d .
H20 H 0.2691 0.6005 0.4615 0.023 Uiso 1 1 calc R
C10 C 0.6185(5) 0.5077(3) 0.4436(3) 0.0175(10) Uani 1 1 d .
C21 C 0.1282(5) 0.4913(3) 0.4656(3) 0.0181(10) Uani 1 1 d .
C16 C 0.0445(6) 0.4308(3) 0.4215(3) 0.0183(9) Uani 1 1 d .
C15 C -0.0491(6) 0.3561(3) 0.4567(3) 0.0245(11) Uani 1 1 d .
H15A H -0.0098 0.2939 0.4436 0.029 Uiso 1 1 calc R
H15B H -0.1460 0.3604 0.4341 0.029 Uiso 1 1 calc R
C14 C -0.0599(6) 0.3649(4) 0.5441(3) 0.0225(10) Uani 1 1 d .
H14A H -0.0942 0.3050 0.5660 0.027 Uiso 1 1 calc R
H14B H -0.1304 0.4139 0.5572 0.027 Uiso 1 1 calc R
O1 O 0.5520(5) 0.3700(3) 0.5605(2) 0.0276(8) Uani 1 1 d .
C3 C 0.8051(5) 0.6348(3) 0.5226(3) 0.0188(9) Uani 1 1 d .
H3A H 0.8397 0.6947 0.5442 0.023 Uiso 1 1 calc R
H3B H 0.8741 0.5854 0.5369 0.023 Uiso 1 1 calc R
N1 N 0.6129(4) 0.5204(3) 0.5255(2) 0.0175(8) Uani 1 1 d .
C2 C 0.6589(6) 0.6117(3) 0.5567(3) 0.0202(10) Uani 1 1 d .
H2 H 0.6702 0.6051 0.6138 0.024 Uiso 1 1 calc R
C11 C 0.5791(6) 0.4515(3) 0.5754(3) 0.0206(10) Uani 1 1 d .
H11 H 0.5759 0.4684 0.6285 0.025 Uiso 1 1 calc R
C4 C 0.7970(6) 0.6423(3) 0.4351(3) 0.0200(9) Uani 1 1 d .
H4A H 0.7586 0.7045 0.4211 0.024 Uiso 1 1 calc R
H4B H 0.8946 0.6374 0.4135 0.024 Uiso 1 1 calc R
C12 C 0.1977(6) 0.3158(4) 0.5685(3) 0.0249(11) Uani 1 1 d .
H12A H 0.2155 0.3073 0.5132 0.037 Uiso 1 1 calc GR
H12B H 0.1650 0.2567 0.5909 0.037 Uiso 1 1 calc GR
H12C H 0.2860 0.3356 0.5941 0.037 Uiso 1 1 calc GR
C1 C 0.5481(6) 0.6864(4) 0.5419(3) 0.0251(11) Uani 1 1 d .
H1A H 0.5813 0.7460 0.5631 0.038 Uiso 1 1 calc GR
H1B H 0.4580 0.6687 0.5668 0.038 Uiso 1 1 calc GR
H1C H 0.5329 0.6929 0.4861 0.038 Uiso 1 1 calc GR

loop_
_atom_site_aniso_label
_atom_site_aniso_U_11
_atom_site_aniso_U_22
_atom_site_aniso_U_33
_atom_site_aniso_U_23
_atom_site_aniso_U_13
_atom_site_aniso_U_12
Br1 0.0288(3) 0.0220(3) 0.0229(2) 0.00660(18) 0.0065(2) 0.0014(2)
Br4 0.0331(3) 0.0278(3) 0.0233(3) 0.00748(19) 0.0089(2) 0.0018(3)
Br2 0.0295(3) 0.0199(2) 0.0243(3) -0.00541(19) -0.0064(2) -0.0015(2)
Br3 0.0384(3) 0.0281(3) 0.0301(3) -0.0126(2) -0.0135(2) 0.0068(2)
C6 0.018(2) 0.016(2) 0.023(2) 0.0050(18) 0.0041(19) 0.0028(19)
F2 0.0359(18) 0.0421(18) 0.0144(13) -0.0022(13) 0.0004(12) 0.0107(14)
F1 0.0327(18) 0.0330(16) 0.0157(13) -0.0001(12) -0.0029(12) 0.0008(13)
O2 0.036(2) 0.0201(17) 0.0239(17) -0.0045(14) 0.0015(16) -0.0089(17)
C8 0.021(2) 0.016(2) 0.022(2) -0.0032(18) -0.0076(19) 0.000(2)
C17 0.021(2) 0.023(2) 0.023(2) -0.010(2) -0.006(2) 0.007(2)
C5 0.016(2) 0.013(2) 0.022(2) -0.0011(17) 0.0004(19) 0.0014(18)
N2 0.020(2) 0.0124(18) 0.0176(18) 0.0027(15) 0.0008(15) 0.0011(16)
C22 0.020(2) 0.021(2) 0.016(2) 0.0011(18) -0.0002(17) 0.0003(19)
C18 0.026(3) 0.030(3) 0.015(2) -0.002(2) -0.0019(19) 0.011(2)
C19 0.026(3) 0.019(2) 0.021(2) -0.0002(18) 0.003(2) 0.006(2)
C7 0.022(3) 0.026(3) 0.016(2) -0.003(2) -0.0004(19) 0.007(2)
C13 0.019(2) 0.016(2) 0.023(2) 0.0034(18) 0.0012(19) -0.0015(19)
C9 0.020(2) 0.014(2) 0.022(2) 0.0012(18) 0.0003(19) -0.0010(19)
C20 0.022(3) 0.018(2) 0.018(2) 0.0003(18) 0.0019(18) -0.0017(19)
C10 0.020(3) 0.014(2) 0.018(2) -0.0001(18) -0.0011(18) 0.0035(19)
C21 0.021(3) 0.015(2) 0.019(2) -0.0017(18) 0.0011(18) 0.0055(19)
C16 0.021(2) 0.012(2) 0.022(2) -0.0012(17) -0.0028(19) 0.0037(19)
C15 0.027(3) 0.012(2) 0.035(3) -0.0005(19) -0.006(2) 0.000(2)
C14 0.018(2) 0.015(2) 0.034(3) 0.0043(19) 0.000(2) -0.002(2)
O1 0.035(2) 0.0211(18) 0.0266(18) 0.0055(15) -0.0008(16) -0.0089(18)
C3 0.015(2) 0.015(2) 0.026(2) -0.0022(18) -0.0010(19) -0.0022(19)
N1 0.022(2) 0.0128(18) 0.0174(18) -0.0012(16) 0.0013(16) 0.0019(16)
C2 0.023(3) 0.017(2) 0.020(2) -0.0022(18) 0.0001(19) -0.002(2)
C11 0.022(3) 0.020(2) 0.020(2) 0.0003(18) -0.0028(19) -0.002(2)
C4 0.021(2) 0.011(2) 0.027(2) -0.0016(18) 0.0055(19) -0.0008(19)
C12 0.022(3) 0.019(2) 0.034(3) 0.004(2) -0.002(2) 0.004(2)
C1 0.024(3) 0.018(2) 0.033(3) -0.005(2) 0.006(2) 0.003(2)

loop_
_atom_type_symbol
_atom_type_description
_atom_type_scat_dispersion_real
_atom_type_scat_dispersion_imag
_atom_type_scat_source
C C 0.0181 0.0091 'International Tables Vol C Tables 4.2.6.8 and 6.1.1.4'
H H 0.0000 0.0000 'International Tables Vol C Tables 4.2.6.8 and 6.1.1.4'
N N 0.0311 0.0180 'International Tables Vol C Tables 4.2.6.8 and 6.1.1.4'
O O 0.0492 0.0322 'International Tables Vol C Tables 4.2.6.8 and 6.1.1.4'
F F 0.0727 0.0534 'International Tables Vol C Tables 4.2.6.8 and 6.1.1.4'
Br Br -0.6763 1.2805 'International Tables Vol C Tables 4.2.6.8 and 6.1.1.4'

loop_
_geom_angle_atom_site_label_1
_geom_angle_atom_site_label_2
_geom_angle_atom_site_label_3
_geom_angle
C5 C6 Br1 120.2(4)
C7 C6 Br1 117.9(4)
C7 C6 C5 121.9(5)
C7 C8 Br2 120.3(4)
C7 C8 C9 120.5(5)
C9 C8 Br2 119.1(4)
C18 C17 Br3 117.4(4)
C18 C17 C16 123.0(5)
C16 C17 Br3 119.6(4)
C6 C5 C10 117.4(5)
C6 C5 C4 119.8(5)
C10 C5 C4 122.8(4)
C22 N2 C13 118.7(4)
C22 N2 C21 123.7(4)
C21 N2 C13 117.3(4)
O2 C22 N2 126.7(4)
O2 C22 H22 116.6
N2 C22 H22 116.6
F2 C18 C17 121.6(5)
F2 C18 C19 119.1(5)
C17 C18 C19 119.3(5)
C18 C19 Br4 120.3(4)
C18 C19 C20 120.3(5)
C20 C19 Br4 119.3(4)
F1 C7 C6 120.2(5)
F1 C7 C8 120.0(5)
C8 C7 C6 119.7(5)
N2 C13 H13 107.7
N2 C13 C14 107.5(4)
N2 C13 C12 111.8(4)
C14 C13 H13 107.7
C12 C13 H13 107.7
C12 C13 C14 114.0(4)
C8 C9 H9 120.4
C10 C9 C8 119.2(5)
C10 C9 H9 120.4
C19 C20 H20 120.3
C19 C20 C21 119.3(5)
C21 C20 H20 120.3
C5 C10 N1 118.9(4)
C9 C10 C5 121.2(4)
C9 C10 N1 119.9(4)
C20 C21 N2 119.7(4)
C20 C21 C16 121.1(5)
C16 C21 N2 119.1(4)
C17 C16 C15 120.3(5)
C21 C16 C17 116.7(5)
C21 C16 C15 122.9(5)
C16 C15 H15A 109.1
C16 C15 H15B 109.1
C16 C15 C14 112.4(4)
H15A C15 H15B 107.9
C14 C15 H15A 109.1
C14 C15 H15B 109.1
C13 C14 H14A 109.4
C13 C14 H14B 109.4
C15 C14 C13 111.3(4)
C15 C14 H14A 109.4
C15 C14 H14B 109.4
H14A C14 H14B 108.0
H3A C3 H3B 108.1
C2 C3 H3A 109.5
C2 C3 H3B 109.5
C4 C3 H3A 109.5
C4 C3 H3B 109.5
C4 C3 C2 110.9(4)
C10 N1 C2 117.6(4)
C11 N1 C10 123.5(4)
C11 N1 C2 118.7(4)
C3 C2 H2 108.0
N1 C2 C3 108.1(4)
N1 C2 H2 108.0
N1 C2 C1 111.3(4)
C1 C2 C3 113.4(4)
C1 C2 H2 108.0
O1 C11 N1 127.6(5)
O1 C11 H11 116.2
N1 C11 H11 116.2
C5 C4 C3 112.6(4)
C5 C4 H4A 109.1
C5 C4 H4B 109.1
C3 C4 H4A 109.1
C3 C4 H4B 109.1
H4A C4 H4B 107.8
C13 C12 H12A 109.5
C13 C12 H12B 109.5
C13 C12 H12C 109.5
H12A C12 H12B 109.5
H12A C12 H12C 109.5
H12B C12 H12C 109.5
C2 C1 H1A 109.5
C2 C1 H1B 109.5
C2 C1 H1C 109.5
H1A C1 H1B 109.5
H1A C1 H1C 109.5
H1B C1 H1C 109.5

loop_
_geom_bond_atom_site_label_1
_geom_bond_atom_site_label_2
_geom_bond_distance
Br1 C6 1.897(5)
Br4 C19 1.901(5)
Br2 C8 1.898(5)
Br3 C17 1.910(5)
C6 C5 1.394(7)
C6 C7 1.380(7)
F2 C18 1.348(6)
F1 C7 1.352(6)
O2 C22 1.219(6)
C8 C7 1.367(8)
C8 C9 1.394(7)
C17 C18 1.360(8)
C17 C16 1.398(7)
C5 C10 1.398(7)
C5 C4 1.511(7)
N2 C22 1.359(6)
N2 C13 1.488(6)
N2 C21 1.426(6)
C22 H22 0.9500
C18 C19 1.378(8)
C19 C20 1.391(7)
C13 H13 1.0000
C13 C14 1.527(7)
C13 C12 1.511(7)
C9 H9 0.9500
C9 C10 1.391(7)
C20 H20 0.9500
C20 C21 1.394(7)
C10 N1 1.431(6)
C21 C16 1.396(7)
C16 C15 1.511(7)
C15 H15A 0.9900
C15 H15B 0.9900
C15 C14 1.522(7)
C14 H14A 0.9900
C14 H14B 0.9900
O1 C11 1.221(6)
C3 H3A 0.9900
C3 H3B 0.9900
C3 C2 1.528(7)
C3 C4 1.520(7)
N1 C2 1.479(6)
N1 C11 1.349(7)
C2 H2 1.0000
C2 C1 1.511(7)
C11 H11 0.9500
C4 H4A 0.9900
C4 H4B 0.9900
C12 H12A 0.9800
C12 H12B 0.9800
C12 H12C 0.9800
C1 H1A 0.9800
C1 H1B 0.9800
C1 H1C 0.9800

loop_
_geom_torsion_atom_site_label_1
_geom_torsion_atom_site_label_2
_geom_torsion_atom_site_label_3
_geom_torsion_atom_site_label_4
_geom_torsion
Br1 C6 C5 C10 176.5(4)
Br1 C6 C5 C4 -3.5(6)
Br1 C6 C7 F1 2.3(7)
Br1 C6 C7 C8 -176.7(4)
Br4 C19 C20 C21 178.7(4)
Br2 C8 C7 C6 179.4(4)
Br2 C8 C7 F1 0.4(7)
Br2 C8 C9 C10 179.0(4)
Br3 C17 C18 F2 1.8(7)
Br3 C17 C18 C19 -177.3(4)
Br3 C17 C16 C21 176.0(4)
Br3 C17 C16 C15 -2.6(7)
C6 C5 C10 C9 0.3(7)
C6 C5 C10 N1 -176.9(4)
C6 C5 C4 C3 -170.8(4)
F2 C18 C19 Br4 0.6(7)
F2 C18 C19 C20 -178.7(5)
C8 C9 C10 C5 1.4(7)
C8 C9 C10 N1 178.7(5)
C17 C18 C19 Br4 179.7(4)
C17 C18 C19 C20 0.4(8)
C17 C16 C15 C14 -172.3(5)
C5 C6 C7 F1 -179.1(5)
C5 C6 C7 C8 1.9(8)
C5 C10 N1 C2 19.1(6)
C5 C10 N1 C11 -155.5(5)
N2 C13 C14 C15 61.2(5)
N2 C21 C16 C17 -177.1(4)
N2 C21 C16 C15 1.5(7)
C22 N2 C13 C14 122.7(5)
C22 N2 C13 C12 -111.5(5)
C22 N2 C21 C20 27.7(7)
C22 N2 C21 C16 -153.0(5)
C18 C17 C16 C21 -3.9(8)
C18 C17 C16 C15 177.5(5)
C18 C19 C20 C21 -2.0(8)
C19 C20 C21 N2 179.9(5)
C19 C20 C21 C16 0.6(7)
C7 C6 C5 C10 -2.1(7)
C7 C6 C5 C4 177.9(5)
C7 C8 C9 C10 -1.6(8)
C13 N2 C22 O2 -175.1(5)
C13 N2 C21 C20 -158.0(5)
C13 N2 C21 C16 21.3(6)
C9 C8 C7 C6 -0.1(8)
C9 C8 C7 F1 -179.0(5)
C9 C10 N1 C2 -158.3(4)
C9 C10 N1 C11 27.2(7)
C20 C21 C16 C17 2.2(7)
C20 C21 C16 C15 -179.2(5)
C10 C5 C4 C3 9.1(7)
C10 N1 C2 C3 -50.8(6)
C10 N1 C2 C1 74.4(5)
C10 N1 C11 O1 1.8(9)
C21 N2 C22 O2 -0.9(8)
C21 N2 C13 C14 -51.9(5)
C21 N2 C13 C12 74.0(5)
C21 C16 C15 C14 9.2(7)
C16 C17 C18 F2 -178.3(5)
C16 C17 C18 C19 2.7(8)
C16 C15 C14 C13 -40.8(6)
C2 C3 C4 C5 -41.2(6)
C2 N1 C11 O1 -172.7(5)
C11 N1 C2 C3 124.1(5)
C11 N1 C2 C1 -110.7(5)
C4 C5 C10 C9 -179.6(5)
C4 C5 C10 N1 3.1(7)
C4 C3 C2 N1 61.3(5)
C4 C3 C2 C1 -62.6(5)
C12 C13 C14 C15 -63.4(5)
